data_2311433
loop_
_publ_author_name
'H\"ubscher, J\"org'
'Augustin, Andr\'e U'
'Seichter, Wilhelm'
'Weber, Edwin'

_publ_section_title
;
 Crystal structure of a new polymorph of di(thio-phen-3-yl) ketone.
;
_journal_coeditor_code QM2119
_journal_issue 'Pt 10'
_journal_name_full 'Acta crystallographica. Section E, Crystallographic communications'
_journal_page_first 1560
_journal_page_last 1562
_journal_paper_doi 10.1107/S2056989017013342
_journal_volume 73
_journal_year 2017
_chemical_formula_iupac 'C9 H6 O S2'
_chemical_formula_moiety 'C9 H6 O S2'
_chemical_formula_sum 'C9 H6 O S2'
_chemical_formula_weight 194.26
_chemical_name_common
;
Di(thiophen-3-yl) ketone
;
_chemical_name_systematic
;
Bis(thiophen-3-yl)methanone
;
_space_group_crystal_system orthorhombic
_space_group_IT_number 60
_space_group_name_Hall '-P 2n 2ab'
_space_group_name_H-M_alt 'P b c n'
_atom_sites_solution_hydrogens geom
_audit_creation_method SHELXL-2014/7
_cell_angle_alpha 90
_cell_angle_beta 90
_cell_angle_gamma 90
_cell_formula_units_Z 4
_cell_length_a 3.9464(2)
_cell_length_b 11.5015(5)
_cell_length_c 19.2970(9)
_cell_measurement_reflns_used 1847
_cell_measurement_temperature 296(2)
_cell_measurement_theta_max 24.46
_cell_measurement_theta_min 3.17
_cell_volume 875.88(7)
_computing_cell_refinement
;
SAINT (Bruker, 2008)
;
_computing_data_collection
;
APEX2 (Bruker, 2008)
;
_computing_data_reduction
;
SAINT (Bruker, 2008)
;
_computing_molecular_graphics
;
ORTEP-3 for Windows (Farrugia, 2012)
;
_computing_publication_material
;
SHELXTL (Sheldrick, 2008)
;
_computing_structure_refinement
;
SHELXL2014 (Sheldrick, 2015)
;
_computing_structure_solution
;
SHELXS97 (Sheldrick, 2008)
;
_diffrn_ambient_temperature 296(2)
_diffrn_measured_fraction_theta_full 0.999
_diffrn_measured_fraction_theta_max 0.999
_diffrn_measurement_device_type 'Bruker APEXII CCD area detector'
_diffrn_measurement_method '\f and \w scans'
_diffrn_radiation_type MoK\a
_diffrn_radiation_wavelength 0.71073
_diffrn_reflns_av_R_equivalents 0.0327
_diffrn_reflns_limit_h_max 5
_diffrn_reflns_limit_h_min -4
_diffrn_reflns_limit_k_max 14
_diffrn_reflns_limit_k_min -14
_diffrn_reflns_limit_l_max 24
_diffrn_reflns_limit_l_min -24
_diffrn_reflns_number 6469
_diffrn_reflns_theta_full 25.242
_diffrn_reflns_theta_max 27.191
_diffrn_reflns_theta_min 3.543
_exptl_absorpt_coefficient_mu 0.550
_exptl_absorpt_correction_T_max 0.9370
_exptl_absorpt_correction_T_min 0.7593
_exptl_absorpt_correction_type multi-scan
_exptl_absorpt_process_details
;
(SADABS; Bruker, 2008)
;
_exptl_crystal_colour colourless
_exptl_crystal_density_diffrn 1.473
_exptl_crystal_description plate
_exptl_crystal_F_000 400
_exptl_crystal_size_max 0.530
_exptl_crystal_size_mid 0.150
_exptl_crystal_size_min 0.120
_refine_diff_density_max 0.352
_refine_diff_density_min -0.219
_refine_ls_extinction_method none
_refine_ls_goodness_of_fit_ref 1.129
_refine_ls_hydrogen_treatment constr
_refine_ls_matrix_type full
_refine_ls_number_parameters 56
_refine_ls_number_reflns 972
_refine_ls_number_restraints 0
_refine_ls_restrained_S_all 1.129
_refine_ls_R_factor_all 0.0744
_refine_ls_R_factor_gt 0.0472
_refine_ls_shift/su_max 0.000
_refine_ls_shift/su_mean 0.000
_refine_ls_structure_factor_coef Fsqd
_refine_ls_weighting_details 'w=1/[\s^2^(Fo^2^)+(0.0648P)^2^+0.6490P] where P=(Fo^2^+2Fc^2^)/3'
_refine_ls_weighting_scheme calc
_refine_ls_wR_factor_gt 0.1264
_refine_ls_wR_factor_ref 0.1608
_reflns_number_gt 667
_reflns_number_total 972
_reflns_threshold_expression 'I > 2\s(I)'
_cod_data_source_file qm2119sup1.cif
_cod_data_source_block I
_cod_database_code 2311433
_shelx_space_group_comment
;
The symmetry employed for this shelxl refinement is uniquely defined
by the following loop, which should always be used as a source of
symmetry information in preference to the above space-group names.
They are only intended as comments.
;
_shelx_estimated_absorpt_t_min 0.759
_shelx_estimated_absorpt_t_max 0.937

loop_
_space_group_symop_operation_xyz
'x, y, z'
'-x+1/2, -y+1/2, z+1/2'
'-x, y, -z+1/2'
'x+1/2, -y+1/2, -z'
'-x, -y, -z'
'x-1/2, y-1/2, -z-1/2'
'x, -y, z-1/2'
'-x-1/2, y-1/2, z'

loop_
_atom_site_type_symbol
_atom_site_label
_atom_site_fract_x
_atom_site_fract_y
_atom_site_fract_z
_atom_site_U_iso_or_equiv
_atom_site_adp_type
_atom_site_calc_flag
_atom_site_occupancy
S S1 0.1430(3) 0.46670(8) 0.08955(5) 0.0781(4) Uani d 1
O O1 0.0000 0.1486(3) 0.2500 0.1066(15) Uani d 1
C C1 -0.0185(11) 0.3364(3) 0.0641(2) 0.0791(11) Uani d 1
H H1 -0.0650 0.3163 0.0184 0.095 Uiso calc 1
C C2 -0.0701(9) 0.2660(3) 0.1189(2) 0.0755(10) Uani d 1
H H2 -0.1562 0.1910 0.1148 0.091 Uiso calc 1
C C3 0.0202(8) 0.3174(2) 0.18397(18) 0.0608(8) Uani d 1
C C4 0.1397(8) 0.4274(2) 0.17415(17) 0.0604(8) Uani d 1
H H4 0.2116 0.4755 0.2100 0.073 Uiso calc 1
C C5 0.0000 0.2550(3) 0.2500 0.0672(13) Uani d 1

loop_
_atom_site_aniso_label
_atom_site_aniso_U_11
_atom_site_aniso_U_22
_atom_site_aniso_U_33
_atom_site_aniso_U_12
_atom_site_aniso_U_13
_atom_site_aniso_U_23
S1 0.0824(8) 0.0643(6) 0.0875(7) -0.0016(4) 0.0059(5) -0.0061(4)
O1 0.136(4) 0.0338(15) 0.150(4) 0.000 0.023(3) 0.000
C1 0.077(2) 0.072(2) 0.088(2) 0.005(2) -0.004(2) -0.029(2)
C2 0.064(2) 0.0496(16) 0.113(3) -0.0041(15) -0.002(2) -0.0277(18)
C3 0.0486(17) 0.0383(13) 0.096(2) 0.0003(12) -0.0013(16) -0.0127(13)
C4 0.0570(19) 0.0442(14) 0.080(2) -0.0043(13) -0.0023(15) -0.0085(14)
C5 0.054(2) 0.0367(19) 0.111(4) 0.000 0.005(3) 0.000

loop_
_atom_type_symbol
_atom_type_description
_atom_type_scat_dispersion_real
_atom_type_scat_dispersion_imag
_atom_type_scat_source
C C 0.0033 0.0016 'International Tables Vol C Tables 4.2.6.8 and 6.1.1.4'
H H 0.0000 0.0000 'International Tables Vol C Tables 4.2.6.8 and 6.1.1.4'
O O 0.0106 0.0060 'International Tables Vol C Tables 4.2.6.8 and 6.1.1.4'
S S 0.1246 0.1234 'International Tables Vol C Tables 4.2.6.8 and 6.1.1.4'

loop_
_geom_angle_atom_site_label_1
_geom_angle_atom_site_label_2
_geom_angle_atom_site_label_3
_geom_angle_site_symmetry_1
_geom_angle_site_symmetry_3
_geom_angle
C4 S1 C1 . . 92.30(18)
C2 C1 S1 . . 111.1(3)
C2 C1 H1 . . 124.5
S1 C1 H1 . . 124.5
C1 C2 C3 . . 113.7(3)
C1 C2 H2 . . 123.2
C3 C2 H2 . . 123.2
C4 C3 C2 . . 110.3(3)
C4 C3 C5 . . 126.5(3)
C2 C3 C5 . . 123.1(3)
C3 C4 S1 . . 112.6(2)
C3 C4 H4 . . 123.7
S1 C4 H4 . . 123.7
O1 C5 C3 . 3 119.34(17)
O1 C5 C3 . . 119.34(17)
C3 C5 C3 3 . 121.3(3)

loop_
_geom_bond_atom_site_label_1
_geom_bond_atom_site_label_2
_geom_bond_site_symmetry_2
_geom_bond_distance
S1 C4 . 1.694(3)
S1 C1 . 1.701(4)
O1 C5 . 1.225(5)
C1 C2 . 1.347(6)
C1 H1 . 0.9300
C2 C3 . 1.434(5)
C2 H2 . 0.9300
C3 C4 . 1.363(4)
C3 C5 . 1.464(4)
C4 H4 . 0.9300
C5 C3 3 1.464(4)

loop_
_geom_hbond_atom_site_label_D
_geom_hbond_atom_site_label_H
_geom_hbond_atom_site_label_A
_geom_hbond_site_symmetry_A
_geom_hbond_distance_DH
_geom_hbond_distance_HA
_geom_hbond_distance_DA
_geom_hbond_angle_DHA
C4 H4 O1 6_666 0.93 2.42 3.261(4) 150.5

loop_
_geom_torsion_atom_site_label_1
_geom_torsion_atom_site_label_2
_geom_torsion_atom_site_label_3
_geom_torsion_atom_site_label_4
_geom_torsion_site_symmetry_4
_geom_torsion
C4 S1 C1 C2 . -0.3(3)
S1 C1 C2 C3 . 0.3(4)
C1 C2 C3 C4 . -0.2(4)
C1 C2 C3 C5 . -177.1(3)
C2 C3 C4 S1 . -0.1(4)
C5 C3 C4 S1 . 176.8(2)
C1 S1 C4 C3 . 0.2(3)
C4 C3 C5 O1 . -155.2(3)
C2 C3 C5 O1 . 21.2(3)
C4 C3 C5 C3 3 24.8(3)
C2 C3 C5 C3 3 -158.8(3)
